data_6000746
loop_
_publ_author_name
'Ochando, L. E.'
'Rius, J.'
'Louer, D.'
'Claramunt, R. M.'
'Lopez, C.'
'Elguero, J.'
'Amigo, J. M.'

_publ_section_title
;
 Phase transitions in tris(3,5-dimethylpyrazol-1-yl)methane. The structure
 of the high-temperature phase from X-ray powder diffraction
;
_journal_issue 6
_journal_name_full 'Acta Crystallographica Section B'
_journal_page_first 939
_journal_page_last 944
_journal_paper_doi 10.1107/S0108768197007830
_journal_volume 53
_journal_year 1997
_chemical_formula_sum 'C16 H22 N6'
_space_group_name_H-M_alt 'P 3'
_cell_angle_alpha 90.000
_cell_angle_beta 90.000
_cell_angle_gamma 120.000
_cell_length_a 16.1520
_cell_length_b 16.1520
_cell_length_c 5.3530
_cell_volume 1209.43
_cod_duplicate_entry 2101950
_cod_database_code 6000746

loop_
_atom_site_label
_atom_site_fract_x
_atom_site_fract_y
_atom_site_fract_z
? ? ? ?
